data_7247947
loop_
_publ_author_name
'Jiang, Tianyu'
'Xia, Honglei'
'Zhang, Wenquan'
'Cai, Ziwu'
'Song, Siwei'
'Liu, Tianlin'

_publ_section_title
;
 Can cage-like cations function as antagonistic ions towards pentazolate
 anions?
;
_journal_issue 7
_journal_name_full CrystEngComm
_journal_page_first 977
_journal_page_last 984
_journal_paper_doi 10.1039/D3CE01168B
_journal_volume 26
_journal_year 2024
_chemical_formula_moiety 'H2 O, C10 H18 N, N5'
_chemical_formula_sum 'C10 H20 N6 O'
_chemical_formula_weight 240.32
_space_group_crystal_system monoclinic
_space_group_IT_number 14
_space_group_name_Hall '-P 2yn'
_space_group_name_H-M_alt 'P 1 21/n 1'
_atom_sites_solution_hydrogens geom
_atom_sites_solution_primary dual
_atom_sites_solution_secondary difmap
_audit_creation_date 2023-10-20
_audit_creation_method
;
Olex2 1.3
(compiled 2020.02.04 svn.rd84adfe8 for OlexSys, GUI svn.r6032)
;
_audit_update_record
;
2023-10-20 deposited with the CCDC.	2024-01-02 downloaded from the CCDC.
;
_cell_angle_alpha 90.00
_cell_angle_beta 103.185(8)
_cell_angle_gamma 90.00
_cell_formula_units_Z 4
_cell_length_a 9.515(3)
_cell_length_b 12.609(4)
_cell_length_c 11.115(4)
_cell_measurement_reflns_used 544
_cell_measurement_temperature 296.25
_cell_measurement_theta_max 17.88
_cell_measurement_theta_min 2.48
_cell_volume 1298.4(7)
_computing_cell_refinement 'SAINT v8.34A (Bruker, 2013)'
_computing_data_reduction 'SAINT v8.34A (Bruker, 2013)'
_computing_molecular_graphics 'Olex2 1.3 (Dolomanov et al., 2009)'
_computing_publication_material 'Olex2 1.3 (Dolomanov et al., 2009)'
_computing_structure_refinement 'XL (Sheldrick, 2008)'
_computing_structure_solution 'ShelXT (Sheldrick, 2015)'
_diffrn_ambient_temperature 296.15
_diffrn_measured_fraction_theta_full 0.964
_diffrn_measured_fraction_theta_max 0.964
_diffrn_measurement_device_type 'Bruker APEX-II CCD'
_diffrn_measurement_method '\f and \w scans'
_diffrn_radiation_monochromator graphite
_diffrn_radiation_type MoK\a
_diffrn_radiation_wavelength 0.71073
_diffrn_reflns_av_R_equivalents 0.0948
_diffrn_reflns_av_unetI/netI 0.0927
_diffrn_reflns_limit_h_max 11
_diffrn_reflns_limit_h_min -11
_diffrn_reflns_limit_k_max 14
_diffrn_reflns_limit_k_min -14
_diffrn_reflns_limit_l_max 13
_diffrn_reflns_limit_l_min -13
_diffrn_reflns_number 7429
_diffrn_reflns_theta_full 25.03
_diffrn_reflns_theta_max 25.03
_diffrn_reflns_theta_min 2.48
_diffrn_source 'fine-focus sealed tube'
_diffrn_source_current 30.0
_diffrn_source_power 1.5
_diffrn_source_voltage 50.0
_diffrn_standards_number 0
_exptl_absorpt_coefficient_mu 0.086
_exptl_absorpt_correction_T_max 0.7454
_exptl_absorpt_correction_T_min 0.6399
_exptl_absorpt_correction_type multi-scan
_exptl_absorpt_process_details
'SADABS-2014/5 (Bruker,2014/5) was used for absorption correction. wR2(int) was 0.0961 before and 0.0518 after correction. The Ratio of minimum to maximum transmission is 0.8585. The \l/2 correction factor is 0.00150.'
_exptl_crystal_colour colourless
_exptl_crystal_colour_primary colourless
_exptl_crystal_density_diffrn 1.229
_exptl_crystal_density_method 'not measured'
_exptl_crystal_description block
_exptl_crystal_F_000 520
_exptl_crystal_size_max 0.2
_exptl_crystal_size_mid 0.18
_exptl_crystal_size_min 0.16
_refine_diff_density_max 0.193
_refine_diff_density_min -0.264
_refine_diff_density_rms 0.049
_refine_ls_extinction_method none
_refine_ls_goodness_of_fit_ref 1.010
_refine_ls_hydrogen_treatment constr
_refine_ls_matrix_type full
_refine_ls_number_parameters 158
_refine_ls_number_reflns 2208
_refine_ls_number_restraints 1
_refine_ls_restrained_S_all 1.014
_refine_ls_R_factor_all 0.1561
_refine_ls_R_factor_gt 0.0596
_refine_ls_shift/su_max 0.000
_refine_ls_shift/su_mean 0.000
_refine_ls_structure_factor_coef Fsqd
_refine_ls_weighting_details 'calc w=1/[\s^2^(Fo^2^)+(0.0968P)^2^+0.0000P] where P=(Fo^2^+2Fc^2^)/3'
_refine_ls_weighting_scheme calc
_refine_ls_wR_factor_gt 0.1493
_refine_ls_wR_factor_ref 0.2125
_reflns_number_gt 989
_reflns_number_total 2208
_reflns_threshold_expression >2sigma(I)
_cod_data_source_file d3ce01168b2.cif
_cod_data_source_block mo_1207-1202-1_0m
_cod_depositor_comments 'Adding full bibliography for 7247947--7247948.cif.'
_cod_original_cell_volume 1298.3(7)
_cod_database_code 7247947
_olex2_refinement_description
;
1. Fixed Uiso
 At 1.2 times of:
  All C(H) groups, All C(H,H) groups, All N(H,H,H) groups
 At 1.5 times of:
  All O(H,H) groups
2. Restrained distances
 O1-H1c
 0.84 with sigma of 0.02
3.a Free rotating group:
 O1(H1c,H1d)
3.b Ternary CH refined with riding coordinates:
 C10(H10), C8(H8), C6(H6)
3.c Secondary CH2 refined with riding coordinates:
 C3(H3a,H3b), C1(H1a,H1b), C4(H4a,H4b), C9(H9a,H9b), C5(H5a,H5b), C7(H7a,H7b)
3.d Idealised Me refined as rotating group:
 N6(H6a,H6b,H6c)
;
_olex2_submission_special_instructions 'No special instructions were received'

loop_
_space_group_symop_id
_space_group_symop_operation_xyz
1 'x, y, z'
2 '-x+1/2, y+1/2, -z+1/2'
3 '-x, -y, -z'
4 'x-1/2, -y-1/2, z-1/2'

loop_
_atom_site_label
_atom_site_type_symbol
_atom_site_fract_x
_atom_site_fract_y
_atom_site_fract_z
_atom_site_U_iso_or_equiv
_atom_site_adp_type
_atom_site_occupancy
_atom_site_calc_flag
_atom_site_disorder_assembly
_atom_site_disorder_group
_atom_site_refinement_flags_posn
O1 O 0.3153(3) 0.7991(2) 0.4546(3) 0.0565(8) Uani 1 d . . D
H1C H 0.2817 0.8353 0.3805 0.085 Uiso 1 d . . DG
H1D H 0.2856 0.7373 0.4308 0.085 Uiso 1 d . . G
N6 N 0.6179(3) 0.7959(2) 0.5458(3) 0.0446(9) Uani 1 d . . .
H6A H 0.5222 0.7980 0.5202 0.054 Uiso 1 calc . . GR
H6B H 0.6461 0.8419 0.6074 0.054 Uiso 1 calc . . GR
H6C H 0.6452 0.7308 0.5722 0.054 Uiso 1 calc . . GR
N4 N 0.2594(3) 0.4522(3) 0.2489(3) 0.0550(9) Uani 1 d . . .
N5 N 0.2334(4) 0.5531(3) 0.2521(3) 0.0583(10) Uani 1 d . . .
N3 N 0.3005(4) 0.4190(3) 0.3622(4) 0.0646(10) Uani 1 d . . .
C2 C 0.6857(4) 0.8246(3) 0.4407(3) 0.0365(9) Uani 1 d . . .
N1 N 0.2583(4) 0.5818(3) 0.3681(4) 0.0738(12) Uani 1 d . . .
C3 C 0.6304(4) 0.9329(3) 0.3926(4) 0.0464(10) Uani 1 d . . .
H3A H 0.6552 0.9850 0.4583 0.056 Uiso 1 calc . . R
H3B H 0.5261 0.9311 0.3648 0.056 Uiso 1 calc . . R
C1 C 0.8488(4) 0.8271(3) 0.4876(4) 0.0547(12) Uani 1 d . . .
H1A H 0.8841 0.7575 0.5172 0.066 Uiso 1 calc . . R
H1B H 0.8754 0.8771 0.5553 0.066 Uiso 1 calc . . R
N2 N 0.2996(5) 0.4981(4) 0.4366(4) 0.0874(14) Uani 1 d . . .
C4 C 0.6434(4) 0.7421(3) 0.3394(4) 0.0507(11) Uani 1 d . . .
H4A H 0.5392 0.7393 0.3113 0.061 Uiso 1 calc . . R
H4B H 0.6773 0.6726 0.3707 0.061 Uiso 1 calc . . R
C10 C 0.6976(5) 0.9644(3) 0.2853(4) 0.0585(12) Uani 1 d . . .
H10 H 0.6610 1.0339 0.2532 0.070 Uiso 1 calc . . R
C8 C 0.7117(5) 0.7730(4) 0.2325(4) 0.0661(14) Uani 1 d . . .
H8 H 0.6858 0.7206 0.1660 0.079 Uiso 1 calc . . R
C9 C 0.6558(5) 0.8811(3) 0.1846(4) 0.0685(14) Uani 1 d . . .
H9A H 0.5516 0.8786 0.1568 0.082 Uiso 1 calc . . R
H9B H 0.6957 0.9001 0.1147 0.082 Uiso 1 calc . . R
C5 C 0.8600(5) 0.9688(3) 0.3302(5) 0.0678(14) Uani 1 d . . .
H5A H 0.8860 1.0215 0.3951 0.081 Uiso 1 calc . . R
H5B H 0.9035 0.9890 0.2627 0.081 Uiso 1 calc . . R
C6 C 0.9153(5) 0.8610(4) 0.3792(4) 0.0649(13) Uani 1 d . . .
H6 H 1.0206 0.8640 0.4078 0.078 Uiso 1 calc . . R
C7 C 0.8757(5) 0.7780(4) 0.2771(5) 0.0746(15) Uani 1 d . . .
H7A H 0.9126 0.7092 0.3084 0.090 Uiso 1 calc . . R
H7B H 0.9189 0.7966 0.2088 0.090 Uiso 1 calc . . R

loop_
_atom_site_aniso_label
_atom_site_aniso_U_11
_atom_site_aniso_U_22
_atom_site_aniso_U_33
_atom_site_aniso_U_23
_atom_site_aniso_U_13
_atom_site_aniso_U_12
O1 0.0585(18) 0.0527(19) 0.0558(19) 0.0015(15) 0.0081(14) -0.0075(14)
N6 0.053(2) 0.042(2) 0.037(2) 0.0021(15) 0.0065(15) 0.0024(14)
N4 0.069(2) 0.039(2) 0.054(3) -0.007(2) 0.0087(18) 0.0010(16)
N5 0.078(3) 0.045(3) 0.049(3) 0.006(2) 0.0093(18) 0.0030(17)
N3 0.083(3) 0.057(3) 0.054(3) 0.010(2) 0.016(2) 0.0088(19)
C2 0.042(2) 0.032(2) 0.036(2) 0.0003(18) 0.0091(17) -0.0021(15)
N1 0.116(3) 0.051(3) 0.051(3) -0.003(2) 0.011(2) 0.008(2)
C3 0.049(2) 0.034(2) 0.054(3) 0.002(2) 0.0076(19) 0.0014(17)
C1 0.043(3) 0.056(3) 0.060(3) 0.000(2) 0.000(2) 0.0050(18)
N2 0.154(4) 0.060(3) 0.045(2) 0.004(2) 0.016(2) 0.026(3)
C4 0.060(3) 0.047(3) 0.048(3) -0.009(2) 0.018(2) -0.0134(19)
C10 0.065(3) 0.053(3) 0.058(3) 0.017(2) 0.015(2) -0.004(2)
C8 0.088(4) 0.064(3) 0.055(3) -0.021(3) 0.034(3) -0.025(2)
C9 0.088(3) 0.075(4) 0.043(3) 0.009(3) 0.016(2) -0.023(3)
C5 0.072(3) 0.059(3) 0.076(3) -0.004(3) 0.022(3) -0.025(2)
C6 0.046(3) 0.076(4) 0.077(3) -0.012(3) 0.021(2) -0.004(2)
C7 0.087(4) 0.059(3) 0.092(4) -0.016(3) 0.050(3) -0.006(2)

loop_
_atom_type_symbol
_atom_type_description
_atom_type_scat_dispersion_real
_atom_type_scat_dispersion_imag
_atom_type_scat_source
C C 0.0033 0.0016 'International Tables Vol C Tables 4.2.6.8 and 6.1.1.4'
H H 0.0000 0.0000 'International Tables Vol C Tables 4.2.6.8 and 6.1.1.4'
N N 0.0061 0.0033 'International Tables Vol C Tables 4.2.6.8 and 6.1.1.4'
O O 0.0106 0.0060 'International Tables Vol C Tables 4.2.6.8 and 6.1.1.4'

loop_
_geom_angle_atom_site_label_1
_geom_angle_atom_site_label_2
_geom_angle_atom_site_label_3
_geom_angle
_geom_angle_site_symmetry_1
_geom_angle_site_symmetry_3
_geom_angle_publ_flag
N5 N4 N3 107.8(3) . . ?
N4 N5 N1 107.8(3) . . ?
N2 N3 N4 109.0(3) . . ?
N6 C2 C3 108.4(3) . . ?
N6 C2 C1 109.0(3) . . ?
N6 C2 C4 108.9(3) . . ?
C3 C2 C1 110.3(3) . . ?
C3 C2 C4 110.1(3) . . ?
C4 C2 C1 110.2(3) . . ?
N2 N1 N5 108.2(4) . . ?
C2 C3 C10 109.6(3) . . ?
C2 C1 C6 107.9(3) . . ?
N3 N2 N1 107.2(4) . . ?
C2 C4 C8 108.3(3) . . ?
C9 C10 C3 108.0(3) . . ?
C5 C10 C3 109.3(4) . . ?
C5 C10 C9 110.2(4) . . ?
C9 C8 C4 109.0(4) . . ?
C9 C8 C7 109.1(3) . . ?
C7 C8 C4 110.0(4) . . ?
C8 C9 C10 110.6(4) . . ?
C10 C5 C6 109.4(3) . . ?
C5 C6 C1 111.0(4) . . ?
C5 C6 C7 110.0(4) . . ?
C7 C6 C1 108.3(3) . . ?
C6 C7 C8 109.3(4) . . ?

loop_
_geom_bond_atom_site_label_1
_geom_bond_atom_site_label_2
_geom_bond_distance
_geom_bond_site_symmetry_2
_geom_bond_publ_flag
N6 C2 1.502(5) . ?
N4 N5 1.298(4) . ?
N4 N3 1.301(4) . ?
N5 N1 1.308(4) . ?
N3 N2 1.297(5) . ?
C2 C3 1.518(5) . ?
C2 C1 1.521(5) . ?
C2 C4 1.518(5) . ?
N1 N2 1.308(5) . ?
C3 C10 1.529(5) . ?
C1 C6 1.543(6) . ?
C4 C8 1.530(5) . ?
C10 C9 1.520(6) . ?
C10 C5 1.512(6) . ?
C8 C9 1.514(6) . ?
C8 C7 1.528(7) . ?
C5 C6 1.513(6) . ?
C6 C7 1.527(6) . ?
